data_2229356
loop_
_publ_author_name
'Pourayoubi, Mehrdad'
'Saneei, Anahid'

_publ_section_title
;
 <i>N</i>-(2-Chloro-2,2-difluoroacetyl)-<i>N</i>',<i>N</i>''-diisopropylphosphoric
 triamide
;
_journal_coeditor_code DN2655
_journal_issue 3
_journal_name_full 'Acta Crystallographica Section E'
_journal_page_first o665
_journal_paper_doi 10.1107/S1600536811005435
_journal_volume 67
_journal_year 2011
_chemical_formula_iupac 'C8 H17 Cl F2 N3 O2 P'
_chemical_formula_moiety 'C8 H17 Cl F2 N3 O2 P'
_chemical_formula_sum 'C8 H17 Cl F2 N3 O2 P'
_chemical_formula_weight 291.67
_chemical_name_systematic
;
<i>N</i>-(2-Chloro-2,2-difluoroacetyl)-<i>N</i>',<i>N</i>''-
diisopropylphosphoric triamide
;
_space_group_IT_number 2
_symmetry_cell_setting triclinic
_symmetry_space_group_name_Hall '-P 1'
_symmetry_space_group_name_H-M 'P -1'
_atom_sites_solution_hydrogens geom
_atom_sites_solution_primary direct
_atom_sites_solution_secondary difmap
_cell_angle_alpha 99.784(2)
_cell_angle_beta 105.999(2)
_cell_angle_gamma 110.770(2)
_cell_formula_units_Z 2
_cell_length_a 8.1993(7)
_cell_length_b 9.6735(9)
_cell_length_c 9.8331(9)
_cell_measurement_reflns_used 2867
_cell_measurement_temperature 100(2)
_cell_measurement_theta_max 30.93
_cell_measurement_theta_min 2.26
_cell_volume 669.18(11)
_computing_cell_refinement 'SAINT (Bruker, 2005)'
_computing_data_collection 'APEX2 (Bruker, 2005)'
_computing_data_reduction 'SAINT (Bruker, 2005)'
_computing_molecular_graphics 'XP in SHELXTL (Sheldrick, 2008) and PLATON (Spek, 2009)'
_computing_publication_material 'SHELXL97 (Sheldrick, 2008)'
_computing_structure_refinement 'SHELXTL (Sheldrick, 2008)'
_computing_structure_solution 'SHELXL97 (Sheldrick, 2008)'
_diffrn_ambient_temperature 100(2)
_diffrn_measured_fraction_theta_full 0.988
_diffrn_measured_fraction_theta_max 0.988
_diffrn_measurement_device_type 'Bruker SMART APEXII CCD area-detector'
_diffrn_measurement_method '\f and \w'
_diffrn_radiation_monochromator graphite
_diffrn_radiation_source 'fine-focus sealed tube'
_diffrn_radiation_type MoK\a
_diffrn_radiation_wavelength 0.71073
_diffrn_reflns_av_R_equivalents 0.0243
_diffrn_reflns_av_sigmaI/netI 0.0373
_diffrn_reflns_limit_h_max 11
_diffrn_reflns_limit_h_min -11
_diffrn_reflns_limit_k_max 14
_diffrn_reflns_limit_k_min -14
_diffrn_reflns_limit_l_max 14
_diffrn_reflns_limit_l_min -14
_diffrn_reflns_number 9089
_diffrn_reflns_theta_full 31.03
_diffrn_reflns_theta_max 31.03
_diffrn_reflns_theta_min 2.26
_exptl_absorpt_coefficient_mu 0.424
_exptl_absorpt_correction_T_max 0.750
_exptl_absorpt_correction_T_min 0.602
_exptl_absorpt_correction_type multi-scan
_exptl_absorpt_process_details '(SADABS; Bruker, 2005)'
_exptl_crystal_colour colorless
_exptl_crystal_density_diffrn 1.448
_exptl_crystal_density_method 'not measured'
_exptl_crystal_description prizm
_exptl_crystal_F_000 304
_exptl_crystal_size_max 0.26
_exptl_crystal_size_mid 0.19
_exptl_crystal_size_min 0.16
_refine_diff_density_max 0.558
_refine_diff_density_min -0.298
_refine_ls_extinction_method none
_refine_ls_goodness_of_fit_ref 1.036
_refine_ls_hydrogen_treatment constr
_refine_ls_matrix_type full
_refine_ls_number_parameters 158
_refine_ls_number_reflns 4218
_refine_ls_number_restraints 0
_refine_ls_restrained_S_all 1.036
_refine_ls_R_factor_all 0.0510
_refine_ls_R_factor_gt 0.0362
_refine_ls_shift/su_max 0.000
_refine_ls_shift/su_mean 0.000
_refine_ls_structure_factor_coef Fsqd
_refine_ls_weighting_details 'calc w=1/[\s^2^(Fo^2^)+(0.0527P)^2^+0.0127P] where P=(Fo^2^+2Fc^2^)/3'
_refine_ls_weighting_scheme calc
_refine_ls_wR_factor_gt 0.0882
_refine_ls_wR_factor_ref 0.0945
_reflns_number_gt 3337
_reflns_number_total 4218
_reflns_threshold_expression I>2\s(I)
_cod_data_source_file dn2655.cif
_cod_data_source_block I
_cod_original_cell_volume 669.18(10)
_cod_database_code 2229356
_cod_database_fobs_code 2229356

loop_
_symmetry_equiv_pos_as_xyz
'x, y, z'
'-x, -y, -z'

loop_
_atom_site_type_symbol
_atom_site_label
_atom_site_fract_x
_atom_site_fract_y
_atom_site_fract_z
_atom_site_U_iso_or_equiv
_atom_site_adp_type
_atom_site_calc_flag
_atom_site_refinement_flags
_atom_site_occupancy
_atom_site_disorder_assembly
_atom_site_disorder_group
P P1 0.23257(4) 0.86972(4) 0.03714(4) 0.01390(8) Uani d . 1 . .
Cl Cl1 0.30477(6) 0.56630(4) -0.36890(4) 0.03081(10) Uani d . 1 . .
F F1 0.54717(11) 0.63181(10) -0.11562(10) 0.0284(2) Uani d . 1 . .
F F2 0.31465(14) 0.40675(9) -0.19141(11) 0.0322(2) Uani d . 1 . .
O O1 0.10801(14) 0.52987(10) -0.10574(11) 0.0238(2) Uani d . 1 . .
O O2 0.37834(13) 1.03015(10) 0.10823(10) 0.0196(2) Uani d . 1 . .
N N1 0.33089(14) 0.77459(12) -0.05183(12) 0.0146(2) Uani d . 1 . .
H H1 0.4368 0.8292 -0.0609 0.018 Uiso calc R 1 . .
N N2 0.03816(15) 0.83557(13) -0.09290(12) 0.0182(2) Uani d . 1 . .
H H2 -0.0483 0.8420 -0.0661 0.022 Uiso d R 1 . .
N N3 0.16459(15) 0.79008(12) 0.15566(12) 0.0155(2) Uani d . 1 . .
H H3 0.0753 0.6993 0.1225 0.019 Uiso d R 1 . .
C C1 0.25344(17) 0.61960(14) -0.10878(14) 0.0153(2) Uani d . 1 . .
C C2 0.36184(19) 0.55503(15) -0.18656(15) 0.0192(3) Uani d . 1 . .
C C3 0.02381(19) 0.84469(16) -0.24394(15) 0.0201(3) Uani d . 1 . .
H H3A 0.0704 0.7721 -0.2874 0.024 Uiso calc R 1 . .
C C4 -0.1816(2) 0.78961(18) -0.33779(16) 0.0259(3) Uani d . 1 . .
H H4A -0.2525 0.6837 -0.3386 0.039 Uiso calc R 1 . .
H H4B -0.1939 0.7916 -0.4394 0.039 Uiso calc R 1 . .
H H4C -0.2309 0.8581 -0.2959 0.039 Uiso calc R 1 . .
C C5 0.1427(2) 1.00657(18) -0.24315(16) 0.0262(3) Uani d . 1 . .
H H5A 0.2750 1.0341 -0.1889 0.039 Uiso calc R 1 . .
H H5B 0.1051 1.0809 -0.1947 0.039 Uiso calc R 1 . .
H H5C 0.1246 1.0090 -0.3453 0.039 Uiso calc R 1 . .
C C6 0.29579(18) 0.82087(16) 0.30596(15) 0.0208(3) Uani d . 1 . .
H H6A 0.3976 0.9277 0.3361 0.025 Uiso calc R 1 . .
C C7 0.1941(2) 0.81568(18) 0.41385(16) 0.0268(3) Uani d . 1 . .
H H7A 0.1366 0.8888 0.4081 0.040 Uiso calc R 1 . .
H H7B 0.2834 0.8442 0.5148 0.040 Uiso calc R 1 . .
H H7C 0.0965 0.7108 0.3884 0.040 Uiso calc R 1 . .
C C8 0.3848(3) 0.7080(2) 0.3090(2) 0.0390(4) Uani d . 1 . .
H H8A 0.4568 0.7195 0.2437 0.058 Uiso calc R 1 . .
H H8B 0.2867 0.6020 0.2749 0.058 Uiso calc R 1 . .
H H8C 0.4685 0.7294 0.4105 0.058 Uiso calc R 1 . .

loop_
_atom_site_aniso_label
_atom_site_aniso_U_11
_atom_site_aniso_U_22
_atom_site_aniso_U_33
_atom_site_aniso_U_12
_atom_site_aniso_U_13
_atom_site_aniso_U_23
P1 0.01625(15) 0.00992(14) 0.01683(16) 0.00349(11) 0.01039(12) 0.00433(11)
Cl1 0.0425(2) 0.0345(2) 0.02119(18) 0.01780(18) 0.01803(16) 0.00824(15)
F1 0.0208(4) 0.0305(5) 0.0358(5) 0.0133(4) 0.0117(4) 0.0065(4)
F2 0.0469(6) 0.0162(4) 0.0489(6) 0.0186(4) 0.0300(5) 0.0147(4)
O1 0.0247(5) 0.0128(4) 0.0318(5) 0.0005(4) 0.0187(4) 0.0040(4)
O2 0.0237(5) 0.0115(4) 0.0233(5) 0.0026(4) 0.0158(4) 0.0030(4)
N1 0.0148(5) 0.0108(5) 0.0195(5) 0.0034(4) 0.0109(4) 0.0043(4)
N2 0.0203(5) 0.0223(5) 0.0191(5) 0.0112(5) 0.0126(4) 0.0091(4)
N3 0.0153(5) 0.0125(5) 0.0161(5) 0.0012(4) 0.0081(4) 0.0042(4)
C1 0.0178(6) 0.0119(5) 0.0171(6) 0.0054(5) 0.0089(5) 0.0047(4)
C2 0.0243(7) 0.0134(6) 0.0246(7) 0.0089(5) 0.0131(5) 0.0076(5)
C3 0.0255(7) 0.0244(7) 0.0177(6) 0.0151(6) 0.0118(5) 0.0076(5)
C4 0.0262(7) 0.0281(7) 0.0222(7) 0.0131(6) 0.0066(6) 0.0045(6)
C5 0.0276(7) 0.0329(8) 0.0226(7) 0.0121(6) 0.0129(6) 0.0148(6)
C6 0.0176(6) 0.0220(6) 0.0180(6) 0.0032(5) 0.0057(5) 0.0069(5)
C7 0.0352(8) 0.0334(8) 0.0180(6) 0.0181(7) 0.0124(6) 0.0099(6)
C8 0.0395(9) 0.0669(12) 0.0355(9) 0.0384(9) 0.0212(8) 0.0278(9)

loop_
_atom_type_symbol
_atom_type_description
_atom_type_scat_dispersion_real
_atom_type_scat_dispersion_imag
_atom_type_scat_source
C C 0.0033 0.0016 'International Tables Vol C Tables 4.2.6.8 and 6.1.1.4'
H H 0.0000 0.0000 'International Tables Vol C Tables 4.2.6.8 and 6.1.1.4'
N N 0.0061 0.0033 'International Tables Vol C Tables 4.2.6.8 and 6.1.1.4'
O O 0.0106 0.0060 'International Tables Vol C Tables 4.2.6.8 and 6.1.1.4'
P P 0.1023 0.0942 'International Tables Vol C Tables 4.2.6.8 and 6.1.1.4'
Cl Cl 0.1484 0.1585 'International Tables Vol C Tables 4.2.6.8 and 6.1.1.4'
F F 0.0171 0.0103 'International Tables Vol C Tables 4.2.6.8 and 6.1.1.4'

loop_
_geom_angle_atom_site_label_1
_geom_angle_atom_site_label_2
_geom_angle_atom_site_label_3
_geom_angle_site_symmetry_1
_geom_angle_site_symmetry_3
_geom_angle
_geom_angle_publ_flag
O2 P1 N3 . . 112.27(5) ?
O2 P1 N2 . . 119.69(6) ?
N3 P1 N2 . . 103.94(6) ?
O2 P1 N1 . . 105.13(5) ?
N3 P1 N1 . . 112.31(5) ?
N2 P1 N1 . . 103.30(6) ?
C1 N1 P1 . . 122.76(9) ?
C1 N1 H1 . . 118.6 ?
P1 N1 H1 . . 118.6 ?
C3 N2 P1 . . 123.77(9) ?
C3 N2 H2 . . 116.2 ?
P1 N2 H2 . . 117.0 ?
C6 N3 P1 . . 121.89(8) ?
C6 N3 H3 . . 112.7 ?
P1 N3 H3 . . 117.9 ?
O1 C1 N1 . . 126.01(12) ?
O1 C1 C2 . . 118.79(11) ?
N1 C1 C2 . . 115.19(10) ?
F2 C2 F1 . . 107.66(11) ?
F2 C2 C1 . . 109.72(10) ?
F1 C2 C1 . . 112.14(11) ?
F2 C2 Cl1 . . 108.56(10) ?
F1 C2 Cl1 . . 108.94(9) ?
C1 C2 Cl1 . . 109.74(9) ?
N2 C3 C5 . . 111.99(11) ?
N2 C3 C4 . . 108.48(11) ?
C5 C3 C4 . . 112.00(12) ?
N2 C3 H3A . . 108.1 ?
C5 C3 H3A . . 108.1 ?
C4 C3 H3A . . 108.1 ?
C3 C4 H4A . . 109.5 ?
C3 C4 H4B . . 109.5 ?
H4A C4 H4B . . 109.5 ?
C3 C4 H4C . . 109.5 ?
H4A C4 H4C . . 109.5 ?
H4B C4 H4C . . 109.5 ?
C3 C5 H5A . . 109.5 ?
C3 C5 H5B . . 109.5 ?
H5A C5 H5B . . 109.5 ?
C3 C5 H5C . . 109.5 ?
H5A C5 H5C . . 109.5 ?
H5B C5 H5C . . 109.5 ?
N3 C6 C8 . . 111.29(12) ?
N3 C6 C7 . . 109.51(11) ?
C8 C6 C7 . . 111.49(12) ?
N3 C6 H6A . . 108.1 ?
C8 C6 H6A . . 108.1 ?
C7 C6 H6A . . 108.1 ?
C6 C7 H7A . . 109.5 ?
C6 C7 H7B . . 109.5 ?
H7A C7 H7B . . 109.5 ?
C6 C7 H7C . . 109.5 ?
H7A C7 H7C . . 109.5 ?
H7B C7 H7C . . 109.5 ?
C6 C8 H8A . . 109.5 ?
C6 C8 H8B . . 109.5 ?
H8A C8 H8B . . 109.5 ?
C6 C8 H8C . . 109.5 ?
H8A C8 H8C . . 109.5 ?
H8B C8 H8C . . 109.5 ?

loop_
_geom_bond_atom_site_label_1
_geom_bond_atom_site_label_2
_geom_bond_site_symmetry_2
_geom_bond_distance
_geom_bond_publ_flag
P1 O2 . 1.4768(9) ?
P1 N3 . 1.6190(11) ?
P1 N2 . 1.6262(12) ?
P1 N1 . 1.7039(11) ?
Cl1 C2 . 1.7566(14) ?
F1 C2 . 1.3366(16) ?
F2 C2 . 1.3351(15) ?
O1 C1 . 1.2127(15) ?
N1 C1 . 1.3447(15) ?
N1 H1 . 0.8800 ?
N2 C3 . 1.4775(17) ?
N2 H2 . 0.8390 ?
N3 C6 . 1.4754(17) ?
N3 H3 . 0.8536 ?
C1 C2 . 1.5399(17) ?
C3 C5 . 1.520(2) ?
C3 C4 . 1.5207(19) ?
C3 H3A . 1.0000 ?
C4 H4A . 0.9800 ?
C4 H4B . 0.9800 ?
C4 H4C . 0.9800 ?
C5 H5A . 0.9800 ?
C5 H5B . 0.9800 ?
C5 H5C . 0.9800 ?
C6 C8 . 1.513(2) ?
C6 C7 . 1.5164(19) ?
C6 H6A . 1.0000 ?
C7 H7A . 0.9800 ?
C7 H7B . 0.9800 ?
C7 H7C . 0.9800 ?
C8 H8A . 0.9800 ?
C8 H8B . 0.9800 ?
C8 H8C . 0.9800 ?

loop_
_geom_hbond_atom_site_label_D
_geom_hbond_atom_site_label_H
_geom_hbond_atom_site_label_A
_geom_hbond_site_symmetry_A
_geom_hbond_distance_DH
_geom_hbond_distance_HA
_geom_hbond_distance_DA
_geom_hbond_angle_DHA
N1 H1 O2 2_675 0.88 1.87 2.7295(13) 164
N3 H3 O1 2_565 0.85 2.14 2.9645(14) 163

loop_
_geom_torsion_atom_site_label_1
_geom_torsion_atom_site_label_2
_geom_torsion_atom_site_label_3
_geom_torsion_atom_site_label_4
_geom_torsion_site_symmetry_1
_geom_torsion_site_symmetry_2
_geom_torsion_site_symmetry_3
_geom_torsion_site_symmetry_4
_geom_torsion
_geom_torsion_publ_flag
O2 P1 N1 C1 . . . . 168.43(10) ?
N3 P1 N1 C1 . . . . 46.05(12) ?
N2 P1 N1 C1 . . . . -65.33(11) ?
O2 P1 N2 C3 . . . . 72.29(12) ?
N3 P1 N2 C3 . . . . -161.47(10) ?
N1 P1 N2 C3 . . . . -44.04(11) ?
O2 P1 N3 C6 . . . . -36.29(12) ?
N2 P1 N3 C6 . . . . -167.07(10) ?
N1 P1 N3 C6 . . . . 81.94(11) ?
P1 N1 C1 O1 . . . . 0.56(19) ?
P1 N1 C1 C2 . . . . 179.37(9) ?
O1 C1 C2 F2 . . . . -22.92(17) ?
N1 C1 C2 F2 . . . . 158.19(11) ?
O1 C1 C2 F1 . . . . -142.50(13) ?
N1 C1 C2 F1 . . . . 38.60(15) ?
O1 C1 C2 Cl1 . . . . 96.28(13) ?
N1 C1 C2 Cl1 . . . . -82.62(12) ?
P1 N2 C3 C5 . . . . -61.53(14) ?
P1 N2 C3 C4 . . . . 174.35(9) ?
P1 N3 C6 C8 . . . . -89.23(13) ?
P1 N3 C6 C7 . . . . 147.05(10) ?

loop_
_cod_related_entry_id
_cod_related_entry_database
_cod_related_entry_code
1 ChemSpider 30656518
